data_2211554
loop_
_publ_author_name
'Fainerman-Melnikova, Marina'
'Clegg, Jack K.'
'Codd, Rachel'

_publ_section_title
;
 Aqua[bis(2-pyridylmethyl)amine][chelidonato(1.5--)]copper(II)
 chelidonate(0.5--) monohydrate
;
_journal_coeditor_code NG2166
_journal_issue 12
_journal_name_full 'Acta Crystallographica Section E'
_journal_page_first m3582
_journal_page_last m3584
_journal_paper_doi 10.1107/S1600536806050677
_journal_volume 62
_journal_year 2006
_chemical_formula_iupac '[Cu (C7 H2.5 O6) (C12 H13 N3) (H2 O)] (C7 H3.5 O6), H2 O'
_chemical_formula_moiety 'C19 H17.5 Cu1 N3 O7 0.5+, C14 H7 O12 0.5-, 2H2 O'
_chemical_formula_sum 'C26 H23 Cu N3 O14'
_chemical_formula_weight 665.03
_chemical_name_systematic
;
Aqua[bis(2-pyridylmethyl)amine][chelidonato(1.5-)]copper(II)
chelidonate(0.5-) monohydrate
;
_space_group_IT_number 2
_symmetry_cell_setting triclinic
_symmetry_space_group_name_Hall '-P 1'
_symmetry_space_group_name_H-M 'P -1'
_atom_sites_solution_hydrogens geom
_atom_sites_solution_primary direct
_atom_sites_solution_secondary difmap
_audit_creation_method SHELXL-97
_cell_angle_alpha 91.861(6)
_cell_angle_beta 107.121(4)
_cell_angle_gamma 105.337(4)
_cell_formula_units_Z 2
_cell_length_a 8.0667(19)
_cell_length_b 12.705(3)
_cell_length_c 13.688(4)
_cell_measurement_reflns_used 3840
_cell_measurement_temperature 150(2)
_cell_measurement_theta_max 27.57
_cell_measurement_theta_min 1.71
_cell_volume 1283.6(6)
_computing_cell_refinement 'SAINT (Siemens, 1995)'
_computing_data_collection 'SMART (Siemens, 1995)'
_computing_data_reduction 'SAINT and XPREP (Siemens, 1995)'
_computing_molecular_graphics
;
ORTEP-3 (Farrugia, 1997),
WinGX-32 (Farrugia, 1999),
POV-Ray 3.5 (Cason, 2002) and
WebLab ViewerPro 3.7 (Molecular Simulations, 2000)
;
_computing_publication_material 'enCIFer 1.0 (Allen <i>et al.</i>,  2004)'
_computing_structure_refinement 'SHELXL97 (Sheldrick, 1997)'
_computing_structure_solution 'SIR97 (Altomare <i>et al.</i>,  1999)'
_diffrn_ambient_temperature 150(2)
_diffrn_measured_fraction_theta_full 0.997
_diffrn_measured_fraction_theta_max 0.935
_diffrn_measurement_device_type 'Bruker SMART 1000 CCD'
_diffrn_measurement_method \w
_diffrn_radiation_monochromator graphite
_diffrn_radiation_source 'sealed tube'
_diffrn_radiation_type MoK\a
_diffrn_radiation_wavelength 0.71073
_diffrn_reflns_av_R_equivalents 0.0358
_diffrn_reflns_av_sigmaI/netI 0.0554
_diffrn_reflns_limit_h_max 10
_diffrn_reflns_limit_h_min -10
_diffrn_reflns_limit_k_max 16
_diffrn_reflns_limit_k_min -16
_diffrn_reflns_limit_l_max 17
_diffrn_reflns_limit_l_min -18
_diffrn_reflns_number 12779
_diffrn_reflns_theta_full 25.00
_diffrn_reflns_theta_max 28.31
_diffrn_reflns_theta_min 1.57
_diffrn_standards_decay_% 0.07
_diffrn_standards_number 72
_exptl_absorpt_coefficient_mu 0.936
_exptl_absorpt_correction_T_max 0.949
_exptl_absorpt_correction_T_min 0.794
_exptl_absorpt_correction_type multi-scan
_exptl_absorpt_process_details '(SADABS; Sheldrick, 1999)'
_exptl_crystal_colour blue
_exptl_crystal_density_diffrn 1.721
_exptl_crystal_density_method 'not measured'
_exptl_crystal_description needle
_exptl_crystal_F_000 682
_exptl_crystal_size_max 0.317
_exptl_crystal_size_mid 0.080
_exptl_crystal_size_min 0.056
_refine_diff_density_max 0.465
_refine_diff_density_min -0.346
_refine_ls_extinction_method none
_refine_ls_goodness_of_fit_ref 1.034
_refine_ls_hydrogen_treatment mixed
_refine_ls_matrix_type full
_refine_ls_number_parameters 412
_refine_ls_number_reflns 5981
_refine_ls_number_restraints 2
_refine_ls_restrained_S_all 1.034
_refine_ls_R_factor_all 0.0651
_refine_ls_R_factor_gt 0.0423
_refine_ls_shift/su_max 0.001
_refine_ls_shift/su_mean 0.000
_refine_ls_structure_factor_coef Fsqd
_refine_ls_weighting_details 'calc w=1/[\s^2^(Fo^2^)+(0.0463P)^2^+0.5834P] where P=(Fo^2^+2Fc^2^)/3'
_refine_ls_weighting_scheme calc
_refine_ls_wR_factor_gt 0.0924
_refine_ls_wR_factor_ref 0.1019
_reflns_number_gt 4603
_reflns_number_total 5981
_reflns_threshold_expression I>2\s(I)
_cod_data_source_file ng2166.cif
_cod_data_source_block I
_cod_original_cell_volume 1283.7(6)
_cod_original_formula_sum 'C26 H23 Cu1 N3 O14'
_cod_database_code 2211554
_cod_database_fobs_code 2211554

loop_
_symmetry_equiv_pos_as_xyz
'x, y, z'
'-x, -y, -z'

loop_
_atom_site_type_symbol
_atom_site_label
_atom_site_fract_x
_atom_site_fract_y
_atom_site_fract_z
_atom_site_U_iso_or_equiv
_atom_site_adp_type
_atom_site_calc_flag
_atom_site_refinement_flags
_atom_site_occupancy
_atom_site_disorder_assembly
_atom_site_disorder_group
C C1 0.5447(3) 0.2006(2) 0.50922(19) 0.0180(5) Uani d . 1 . .
H H1 0.5034 0.2522 0.4670 0.022 Uiso calc R 1 . .
C C2 0.6815(3) 0.1633(2) 0.49416(19) 0.0192(5) Uani d . 1 . .
H H2 0.7345 0.1890 0.4428 0.023 Uiso calc R 1 . .
C C3 0.7407(3) 0.0875(2) 0.55526(19) 0.0193(5) Uani d . 1 . .
H H3 0.8337 0.0595 0.5456 0.023 Uiso calc R 1 . .
C C4 0.6628(3) 0.0530(2) 0.6307(2) 0.0194(5) Uani d . 1 A .
H H4 0.7025 0.0015 0.6738 0.023 Uiso calc R 1 . .
C C5 0.5259(3) 0.0945(2) 0.64244(19) 0.0174(5) Uani d . 1 . .
C C6A 0.4343(4) 0.0628(2) 0.7226(2) 0.0197(5) Uani d P 0.67 A 1
H H6A1 0.3347 -0.0063 0.6967 0.024 Uiso calc PR 0.67 A 1
H H6A2 0.5222 0.0507 0.7859 0.024 Uiso calc PR 0.67 A 1
C C7A 0.2051(3) 0.1193(2) 0.7866(2) 0.0194(5) Uani d P 0.67 A 1
H H7A1 0.2487 0.1144 0.8614 0.023 Uiso calc PR 0.67 A 1
H H7A2 0.1229 0.0466 0.7518 0.023 Uiso calc PR 0.67 A 1
C C6B 0.4343(4) 0.0628(2) 0.7226(2) 0.0197(5) Uani d P 0.33 A 2
H H6B1 0.4026 -0.0180 0.7227 0.024 Uiso calc PR 0.33 A 2
H H6B2 0.5188 0.0970 0.7915 0.024 Uiso calc PR 0.33 A 2
C C7B 0.2051(3) 0.1193(2) 0.7866(2) 0.0194(5) Uani d P 0.33 A 2
H H7B1 0.3094 0.1442 0.8504 0.023 Uiso calc PR 0.33 A 2
H H7B2 0.1229 0.0504 0.7968 0.023 Uiso calc PR 0.33 A 2
C C8 0.1062(3) 0.2058(2) 0.76646(19) 0.0173(5) Uani d . 1 . .
C C9 -0.0017(3) 0.2245(2) 0.8231(2) 0.0212(6) Uani d . 1 A .
H H9 -0.0153 0.1830 0.8782 0.025 Uiso calc R 1 . .
C C10 -0.0895(3) 0.3044(2) 0.7986(2) 0.0219(6) Uani d . 1 . .
H H10 -0.1651 0.3178 0.8363 0.026 Uiso calc R 1 A .
C C11 -0.0670(4) 0.3651(2) 0.7187(2) 0.0228(6) Uani d . 1 A .
H H11 -0.1249 0.4212 0.7015 0.027 Uiso calc R 1 . .
C C12 0.0420(3) 0.3418(2) 0.6647(2) 0.0194(5) Uani d . 1 . .
H H12 0.0579 0.3825 0.6095 0.023 Uiso calc R 1 A .
C C13 0.0782(3) 0.2005(2) 0.40688(18) 0.0147(5) Uani d . 1 . .
C C14 0.0552(3) 0.2439(2) 0.30295(18) 0.0141(5) Uani d . 1 . .
C C15 0.1732(3) 0.3345(2) 0.28901(19) 0.0168(5) Uani d . 1 . .
H H15 0.2702 0.3762 0.3465 0.020 Uiso calc R 1 . .
C C16 0.1546(3) 0.3690(2) 0.18846(19) 0.0173(5) Uani d . 1 . .
C C17 0.0037(3) 0.2998(2) 0.10768(19) 0.0164(5) Uani d . 1 . .
H H17 -0.0160 0.3164 0.0387 0.020 Uiso calc R 1 . .
C C18 -0.1104(3) 0.2116(2) 0.12833(18) 0.0142(5) Uani d . 1 . .
C C19 -0.2764(3) 0.1393(2) 0.04377(19) 0.0169(5) Uani d . 1 . .
C C20 0.2173(3) 0.1075(2) 0.11024(19) 0.0170(5) Uani d . 1 . .
C C21 0.3849(3) 0.2060(2) 0.13646(19) 0.0160(5) Uani d . 1 . .
C C22 0.4921(3) 0.2418(2) 0.2337(2) 0.0191(5) Uani d . 1 . .
H H22 0.4654 0.2024 0.2876 0.023 Uiso calc R 1 . .
C C23 0.6465(4) 0.3380(2) 0.2589(2) 0.0212(6) Uani d . 1 . .
C C24 0.6688(3) 0.3899(2) 0.1681(2) 0.0201(5) Uani d . 1 . .
H H24 0.7646 0.4553 0.1764 0.024 Uiso calc R 1 . .
C C25 0.5578(3) 0.3475(2) 0.07400(19) 0.0170(5) Uani d . 1 . .
C C26 0.5784(3) 0.3919(2) -0.02366(19) 0.0181(5) Uani d . 1 . .
N N1 0.4674(3) 0.16671(17) 0.58140(15) 0.0160(4) Uani d . 1 A .
N N2B 0.2679(10) 0.0985(6) 0.7025(5) 0.0179(13) Uani d PD 0.33 A 2
H H2N 0.191(9) 0.042(5) 0.657(5) 0.027 Uiso d PD 0.33 B 2
N N2A 0.3626(5) 0.1516(3) 0.7454(3) 0.0153(6) Uani d PD 0.67 A 1
H H1N 0.446(4) 0.196(3) 0.799(2) 0.023 Uiso d PD 0.67 C 1
N N3 0.1260(3) 0.26364(17) 0.68764(16) 0.0159(4) Uani d . 1 A .
O O1 0.1889(2) 0.27185(14) 0.48126(13) 0.0186(4) Uani d . 1 A .
O O2 -0.0026(2) 0.10494(15) 0.41092(14) 0.0229(4) Uani d . 1 . .
O O3 -0.0888(2) 0.18184(13) 0.22473(12) 0.0139(3) Uani d . 1 . .
O O4 0.2647(2) 0.45352(15) 0.17445(14) 0.0245(4) Uani d . 1 . .
O O5 -0.2984(3) 0.16665(17) -0.04284(14) 0.0287(5) Uani d . 1 . .
O O6 -0.3756(2) 0.05972(14) 0.07324(13) 0.0185(4) Uani d . 1 . .
H H1B -0.4590 0.0239 0.0214 0.028 Uiso d PR 0.50 . .
O O7 0.1743(2) 0.06776(16) 0.18228(14) 0.0245(4) Uani d . 1 . .
O O8 0.1361(2) 0.07781(15) 0.01409(14) 0.0219(4) Uani d . 1 . .
H H1A 0.0489 0.0218 0.0059 0.033 Uiso d PR 0.50 . .
O O9 0.4130(2) 0.25632(14) 0.05442(13) 0.0170(4) Uani d . 1 . .
O O10 0.7512(3) 0.37295(17) 0.34723(14) 0.0309(5) Uani d . 1 . .
O O11 0.4783(3) 0.35085(16) -0.10817(14) 0.0290(5) Uani d . 1 . .
O O12 0.7209(3) 0.47828(17) -0.00313(15) 0.0336(5) Uani d . 1 . .
H H2A 0.7322 0.4988 -0.0590 0.050 Uiso d R 1 . .
O O1W 0.4821(3) 0.39883(15) 0.65146(14) 0.0261(4) Uani d . 1 A .
H H1W 0.5456 0.4142 0.6126 0.039 Uiso d R 1 . .
H H2W 0.5397 0.4293 0.7109 0.039 Uiso d R 1 . .
O O2W 0.3029(4) 0.52869(19) 0.48139(18) 0.0478(6) Uani d . 1 . .
H H3W 0.2809 0.5667 0.5253 0.072 Uiso d R 1 . .
H H4W 0.2981 0.4664 0.5020 0.072 Uiso d R 1 . .
Cu Cu1 0.28929(4) 0.22608(3) 0.61927(2) 0.01636(10) Uani d . 1 . .

loop_
_atom_site_aniso_label
_atom_site_aniso_U_11
_atom_site_aniso_U_22
_atom_site_aniso_U_33
_atom_site_aniso_U_12
_atom_site_aniso_U_13
_atom_site_aniso_U_23
C1 0.0212(13) 0.0176(13) 0.0144(12) 0.0040(10) 0.0056(10) 0.0030(10)
C2 0.0204(13) 0.0207(14) 0.0145(12) 0.0021(11) 0.0059(10) 0.0012(10)
C3 0.0154(12) 0.0204(14) 0.0188(13) 0.0018(10) 0.0039(10) -0.0023(11)
C4 0.0186(13) 0.0177(13) 0.0178(13) 0.0043(10) 0.0005(10) 0.0017(10)
C5 0.0174(12) 0.0171(13) 0.0138(12) 0.0020(10) 0.0019(10) 0.0009(10)
C6A 0.0229(13) 0.0197(13) 0.0176(13) 0.0068(11) 0.0068(11) 0.0077(10)
C7A 0.0237(13) 0.0195(13) 0.0175(13) 0.0063(11) 0.0098(11) 0.0080(10)
C6B 0.0229(13) 0.0197(13) 0.0176(13) 0.0068(11) 0.0068(11) 0.0077(10)
C7B 0.0237(13) 0.0195(13) 0.0175(13) 0.0063(11) 0.0098(11) 0.0080(10)
C8 0.0167(12) 0.0159(12) 0.0137(12) -0.0016(10) 0.0021(10) 0.0008(10)
C9 0.0207(13) 0.0248(14) 0.0170(13) 0.0024(11) 0.0075(11) 0.0051(11)
C10 0.0191(13) 0.0243(14) 0.0220(14) 0.0035(11) 0.0089(11) 0.0006(11)
C11 0.0222(13) 0.0202(14) 0.0260(14) 0.0088(11) 0.0049(11) 0.0020(11)
C12 0.0207(13) 0.0181(13) 0.0189(13) 0.0056(10) 0.0050(11) 0.0058(10)
C13 0.0126(11) 0.0181(13) 0.0141(12) 0.0047(10) 0.0046(10) 0.0033(10)
C14 0.0148(11) 0.0151(12) 0.0125(12) 0.0049(10) 0.0044(9) -0.0004(9)
C15 0.0170(12) 0.0162(12) 0.0121(12) -0.0008(10) 0.0019(10) 0.0008(10)
C16 0.0179(12) 0.0150(12) 0.0176(13) 0.0011(10) 0.0065(10) 0.0034(10)
C17 0.0181(12) 0.0199(13) 0.0104(11) 0.0047(10) 0.0038(10) 0.0049(10)
C18 0.0153(11) 0.0172(12) 0.0095(11) 0.0047(10) 0.0030(9) 0.0011(9)
C19 0.0144(12) 0.0182(13) 0.0155(12) 0.0019(10) 0.0036(10) -0.0002(10)
C20 0.0157(12) 0.0173(13) 0.0185(13) 0.0045(10) 0.0057(10) 0.0057(10)
C21 0.0179(12) 0.0164(12) 0.0169(12) 0.0058(10) 0.0089(10) 0.0051(10)
C22 0.0209(13) 0.0207(13) 0.0168(13) 0.0044(11) 0.0085(11) 0.0059(10)
C23 0.0215(13) 0.0229(14) 0.0187(13) 0.0046(11) 0.0071(11) 0.0008(11)
C24 0.0207(13) 0.0164(13) 0.0205(13) -0.0002(10) 0.0077(11) 0.0013(10)
C25 0.0174(12) 0.0137(12) 0.0193(13) 0.0015(10) 0.0073(10) 0.0027(10)
C26 0.0211(13) 0.0152(13) 0.0171(13) 0.0012(10) 0.0078(11) 0.0036(10)
N1 0.0179(10) 0.0159(11) 0.0111(10) 0.0025(8) 0.0021(8) 0.0017(8)
N2B 0.018(4) 0.023(4) 0.013(3) 0.004(3) 0.007(3) 0.003(3)
N2A 0.0166(17) 0.0124(16) 0.0123(16) -0.0006(14) 0.0024(14) -0.0006(13)
N3 0.0146(10) 0.0146(10) 0.0151(10) 0.0009(8) 0.0024(8) 0.0018(8)
O1 0.0216(9) 0.0188(9) 0.0117(9) 0.0035(7) 0.0019(7) 0.0029(7)
O2 0.0274(10) 0.0191(10) 0.0181(9) -0.0010(8) 0.0075(8) 0.0050(8)
O3 0.0123(8) 0.0162(9) 0.0104(8) 0.0005(7) 0.0026(7) 0.0017(7)
O4 0.0262(10) 0.0204(10) 0.0170(9) -0.0078(8) 0.0052(8) 0.0038(8)
O5 0.0275(10) 0.0329(11) 0.0126(9) -0.0074(9) 0.0009(8) 0.0057(8)
O6 0.0162(9) 0.0185(9) 0.0132(9) -0.0028(7) 0.0004(7) 0.0008(7)
O7 0.0234(10) 0.0280(11) 0.0193(10) 0.0010(8) 0.0073(8) 0.0114(8)
O8 0.0225(9) 0.0190(9) 0.0188(9) -0.0041(8) 0.0074(8) 0.0034(8)
O9 0.0169(9) 0.0165(9) 0.0139(9) -0.0012(7) 0.0044(7) 0.0044(7)
O10 0.0347(11) 0.0329(12) 0.0147(10) -0.0019(9) 0.0031(9) 0.0013(8)
O11 0.0312(11) 0.0261(11) 0.0173(10) -0.0073(9) 0.0029(9) 0.0045(8)
O12 0.0352(12) 0.0326(12) 0.0162(10) -0.0162(9) 0.0062(9) 0.0046(9)
O1W 0.0278(10) 0.0245(10) 0.0181(10) -0.0017(8) 0.0047(8) -0.0042(8)
O2W 0.0843(19) 0.0359(13) 0.0445(14) 0.0268(13) 0.0420(14) 0.0176(11)
Cu1 0.02003(17) 0.01831(17) 0.01273(16) 0.00683(13) 0.00650(12) 0.00563(12)

loop_
_atom_type_symbol
_atom_type_description
_atom_type_scat_dispersion_real
_atom_type_scat_dispersion_imag
_atom_type_scat_source
C C 0.0033 0.0016 'International Tables Vol C Tables 4.2.6.8 and 6.1.1.4'
H H 0.0000 0.0000 'International Tables Vol C Tables 4.2.6.8 and 6.1.1.4'
N N 0.0061 0.0033 'International Tables Vol C Tables 4.2.6.8 and 6.1.1.4'
O O 0.0106 0.0060 'International Tables Vol C Tables 4.2.6.8 and 6.1.1.4'
Cu Cu 0.3201 1.2651 'International Tables Vol C Tables 4.2.6.8 and 6.1.1.4'

loop_
_geom_angle_atom_site_label_1
_geom_angle_atom_site_label_2
_geom_angle_atom_site_label_3
_geom_angle
_geom_angle_publ_flag
N1 C1 C2 122.4(2) ?
N1 C1 H1 118.8 ?
C2 C1 H1 118.8 ?
C1 C2 C3 118.8(2) ?
C1 C2 H2 120.6 ?
C3 C2 H2 120.6 ?
C2 C3 C4 119.2(2) ?
C2 C3 H3 120.4 ?
C4 C3 H3 120.4 ?
C3 C4 C5 119.2(2) ?
C3 C4 H4 120.4 ?
C5 C4 H4 120.4 ?
N1 C5 C4 121.1(2) ?
N1 C5 C6A 115.9(2) ?
C4 C5 C6A 123.1(2) ?
N2A C6A C5 108.4(2) ?
N2A C6A H6A1 110.0 ?
C5 C6A H6A1 110.0 ?
N2A C6A H6A2 110.0 ?
C5 C6A H6A2 110.0 ?
H6A1 C6A H6A2 108.4 ?
N2A C7A C8 107.9(2) ?
N2A C7A H7A1 110.1 ?
C8 C7A H7A1 110.1 ?
N2A C7A H7A2 110.1 ?
C8 C7A H7A2 110.1 ?
H7A1 C7A H7A2 108.5 ?
N3 C8 C9 121.1(2) ?
N3 C8 C7A 116.0(2) ?
C9 C8 C7A 122.9(2) ?
C10 C9 C8 119.1(2) ?
C10 C9 H9 120.5 ?
C8 C9 H9 120.5 ?
C9 C10 C11 119.9(2) ?
C9 C10 H10 120.1 ?
C11 C10 H10 120.1 ?
C12 C11 C10 118.1(2) ?
C12 C11 H11 120.9 ?
C10 C11 H11 120.9 ?
N3 C12 C11 122.2(2) ?
N3 C12 H12 118.9 ?
C11 C12 H12 118.9 ?
O2 C13 O1 127.9(2) ?
O2 C13 C14 119.4(2) ?
O1 C13 C14 112.6(2) ?
C15 C14 O3 122.7(2) ?
C15 C14 C13 122.3(2) ?
O3 C14 C13 115.0(2) ?
C14 C15 C16 120.9(2) ?
C14 C15 H15 119.6 ?
C16 C15 H15 119.6 ?
O4 C16 C17 123.9(2) ?
O4 C16 C15 121.4(2) ?
C17 C16 C15 114.7(2) ?
C18 C17 C16 120.8(2) ?
C18 C17 H17 119.6 ?
C16 C17 H17 119.6 ?
C17 C18 O3 122.8(2) ?
C17 C18 C19 121.5(2) ?
O3 C18 C19 115.6(2) ?
O5 C19 O6 128.3(2) ?
O5 C19 C18 116.0(2) ?
O6 C19 C18 115.6(2) ?
O7 C20 O8 127.8(2) ?
O7 C20 C21 117.0(2) ?
O8 C20 C21 115.2(2) ?
C22 C21 O9 123.2(2) ?
C22 C21 C20 122.2(2) ?
O9 C21 C20 114.7(2) ?
C21 C22 C23 122.1(2) ?
C21 C22 H22 118.9 ?
C23 C22 H22 118.9 ?
O10 C23 C22 124.4(2) ?
O10 C23 C24 123.1(2) ?
C22 C23 C24 112.5(2) ?
C25 C24 C23 121.4(2) ?
C25 C24 H24 119.3 ?
C23 C24 H24 119.3 ?
C24 C25 O9 123.7(2) ?
C24 C25 C26 124.6(2) ?
O9 C25 C26 111.6(2) ?
O11 C26 O12 125.9(2) ?
O11 C26 C25 123.5(2) ?
O12 C26 C25 110.6(2) ?
C1 N1 C5 119.4(2) ?
C1 N1 Cu1 125.64(17) ?
C5 N1 Cu1 114.59(17) ?
Cu1 N2B H2N 104(6) ?
C6A N2A C7A 115.9(3) ?
C6A N2A Cu1 110.1(2) ?
C7A N2A Cu1 108.2(2) ?
C6A N2A H1N 108(3) ?
C7A N2A H1N 101(3) ?
Cu1 N2A H1N 114(3) ?
C12 N3 C8 119.6(2) ?
C12 N3 Cu1 125.86(18) ?
C8 N3 Cu1 114.50(17) ?
C13 O1 Cu1 120.33(16) ?
C14 O3 C18 118.11(19) ?
C19 O6 H1B 108.1 ?
C20 O8 H1A 109.5 ?
C21 O9 C25 117.09(19) ?
C26 O12 H2A 108.3 ?
Cu1 O1W H1W 115.8 ?
Cu1 O1W H2W 122.2 ?
H1W O1W H2W 110.6 ?
H3W O2W H4W 106.8 ?
N3 Cu1 N1 165.10(8) y
N3 Cu1 O1 99.04(8) y
N1 Cu1 O1 95.33(8) y
N3 Cu1 N2A 82.88(11) y
N1 Cu1 N2A 82.27(11) y
O1 Cu1 N2A 169.27(11) y
N3 Cu1 N2B 82.77(19) y
N1 Cu1 N2B 83.36(19) y
O1 Cu1 N2B 143.4(2) y
N3 Cu1 O1W 94.53(8) y
N1 Cu1 O1W 90.95(8) y
O1 Cu1 O1W 83.52(7) y
N2A Cu1 O1W 106.92(11) y
N2B Cu1 O1W 133.0(2) y

loop_
_geom_bond_atom_site_label_1
_geom_bond_atom_site_label_2
_geom_bond_distance
_geom_bond_publ_flag
C1 N1 1.341(3) ?
C1 C2 1.375(4) ?
C1 H1 0.9500 ?
C2 C3 1.383(4) ?
C2 H2 0.9500 ?
C3 C4 1.385(4) ?
C3 H3 0.9500 ?
C4 C5 1.390(4) ?
C4 H4 0.9500 ?
C5 N1 1.345(3) ?
C5 C6A 1.504(3) ?
C6A N2A 1.461(4) ?
C6A H6A1 0.9900 ?
C6A H6A2 0.9900 ?
C7A N2A 1.504(4) ?
C7A C8 1.508(4) ?
C7A H7A1 0.9900 ?
C7A H7A2 0.9900 ?
C8 N3 1.350(3) ?
C8 C9 1.383(4) ?
C9 C10 1.381(4) ?
C9 H9 0.9500 ?
C10 C11 1.386(4) ?
C10 H10 0.9500 ?
C11 C12 1.384(4) ?
C11 H11 0.9500 ?
C12 N3 1.339(3) ?
C12 H12 0.9500 ?
C13 O2 1.229(3) ?
C13 O1 1.277(3) ?
C13 C14 1.520(3) ?
C14 C15 1.345(3) ?
C14 O3 1.359(3) ?
C15 C16 1.436(3) ?
C15 H15 0.9500 ?
C16 O4 1.260(3) ?
C16 C17 1.434(3) ?
C17 C18 1.345(3) ?
C17 H17 0.9500 ?
C18 O3 1.359(3) ?
C18 C19 1.531(3) ?
C19 O5 1.222(3) ?
C19 O6 1.271(3) ?
C20 O7 1.220(3) ?
C20 O8 1.278(3) ?
C20 C21 1.521(3) ?
C21 C22 1.342(4) ?
C21 O9 1.357(3) ?
C22 C23 1.442(4) ?
C22 H22 0.9500 ?
C23 O10 1.240(3) ?
C23 C24 1.460(4) ?
C24 C25 1.332(4) ?
C24 H24 0.9500 ?
C25 O9 1.363(3) ?
C25 C26 1.504(3) ?
C26 O11 1.204(3) ?
C26 O12 1.314(3) ?
N1 Cu1 1.972(2) y
N2B Cu1 2.010(7) y
N2B H2N 0.890(10) ?
N2A Cu1 2.007(3) y
N2A H1N 0.886(10) ?
N3 Cu1 1.967(2) y
O1 Cu1 1.9956(18) y
O6 H1B 0.8365 ?
O8 H1A 0.8354 ?
O12 H2A 0.8388 ?
O1W Cu1 2.2713(19) y
O1W H1W 0.8354 ?
O1W H2W 0.8306 ?
O2W H3W 0.8455 ?
O2W H4W 0.8443 ?

loop_
_geom_hbond_atom_site_label_D
_geom_hbond_atom_site_label_H
_geom_hbond_atom_site_label_A
_geom_hbond_site_symmetry_A
_geom_hbond_distance_DH
_geom_hbond_distance_HA
_geom_hbond_distance_DA
_geom_hbond_angle_DHA
N2A H1N O11 1_556 0.886(10) 2.22(3) 2.935(4) 137(4)
N2A H1N O5 1_656 0.886(10) 2.63(3) 3.307(4) 134(3)
O8 H1A O8 2 0.84 1.63 2.457(3) 173.2
O8 H1A O7 2 0.84 2.68 3.191(3) 121.2
O12 H2A O4 2_665 0.84 1.71 2.550(3) 173.6
O1W H1W O2W 2_666 0.84 2.05 2.878(3) 172.8
O1W H2W O4 2_666 0.83 2.08 2.861(3) 157.2
O2W H3W O10 2_666 0.85 2.00 2.821(3) 164.7
O2W H4W O1 . 0.84 2.37 3.147(3) 153.2
O2W H4W O1W . 0.84 2.47 3.124(3) 134.4
N2B H2N O2 2_556 0.890(10) 2.05(3) 2.920(8) 164(8)
O6 H1B O6 2_455 0.84 1.65 2.485(3) 173.1

loop_
_geom_torsion_atom_site_label_1
_geom_torsion_atom_site_label_2
_geom_torsion_atom_site_label_3
_geom_torsion_atom_site_label_4
_geom_torsion
N1 C1 C2 C3 0.5(4)
C1 C2 C3 C4 -1.1(4)
C2 C3 C4 C5 0.6(4)
C3 C4 C5 N1 0.5(4)
C3 C4 C5 C6A -179.4(2)
N1 C5 C6A N2A -25.0(3)
C4 C5 C6A N2A 155.0(3)
N2A C7A C8 N3 24.6(3)
N2A C7A C8 C9 -156.6(3)
N3 C8 C9 C10 -0.4(4)
C7A C8 C9 C10 -179.1(2)
C8 C9 C10 C11 -0.7(4)
C9 C10 C11 C12 1.0(4)
C10 C11 C12 N3 -0.4(4)
O2 C13 C14 C15 -161.3(2)
O1 C13 C14 C15 16.8(3)
O2 C13 C14 O3 16.1(3)
O1 C13 C14 O3 -165.86(19)
O3 C14 C15 C16 -1.5(4)
C13 C14 C15 C16 175.6(2)
C14 C15 C16 O4 -179.8(2)
C14 C15 C16 C17 -0.1(4)
O4 C16 C17 C18 -178.9(2)
C15 C16 C17 C18 1.4(4)
C16 C17 C18 O3 -1.1(4)
C16 C17 C18 C19 177.6(2)
C17 C18 C19 O5 0.0(4)
O3 C18 C19 O5 178.8(2)
C17 C18 C19 O6 -178.7(2)
O3 C18 C19 O6 0.1(3)
O7 C20 C21 C22 6.4(4)
O8 C20 C21 C22 -174.9(2)
O7 C20 C21 O9 -171.5(2)
O8 C20 C21 O9 7.2(3)
O9 C21 C22 C23 0.5(4)
C20 C21 C22 C23 -177.2(2)
C21 C22 C23 O10 -178.6(3)
C21 C22 C23 C24 0.4(4)
O10 C23 C24 C25 177.3(3)
C22 C23 C24 C25 -1.8(4)
C23 C24 C25 O9 2.3(4)
C23 C24 C25 C26 -176.1(2)
C24 C25 C26 O11 178.5(3)
O9 C25 C26 O11 -0.1(4)
C24 C25 C26 O12 -0.1(4)
O9 C25 C26 O12 -178.7(2)
C2 C1 N1 C5 0.7(4)
C2 C1 N1 Cu1 173.14(19)
C4 C5 N1 C1 -1.2(4)
C6A C5 N1 C1 178.8(2)
C4 C5 N1 Cu1 -174.43(19)
C6A C5 N1 Cu1 5.5(3)
C5 C6A N2A C7A 155.1(2)
C5 C6A N2A Cu1 31.9(3)
C8 C7A N2A C6A -158.3(2)
C8 C7A N2A Cu1 -34.1(3)
C11 C12 N3 C8 -0.6(4)
C11 C12 N3 Cu1 -178.12(19)
C9 C8 N3 C12 1.0(4)
C7A C8 N3 C12 179.8(2)
C9 C8 N3 Cu1 178.77(19)
C7A C8 N3 Cu1 -2.4(3)
O2 C13 O1 Cu1 13.0(3)
C14 C13 O1 Cu1 -164.90(14)
C15 C14 O3 C18 1.8(3)
C13 C14 O3 C18 -175.54(19)
C17 C18 O3 C14 -0.5(3)
C19 C18 O3 C14 -179.26(19)
C22 C21 O9 C25 -0.2(3)
C20 C21 O9 C25 177.7(2)
C24 C25 O9 C21 -1.3(4)
C26 C25 O9 C21 177.3(2)
C12 N3 Cu1 N1 167.8(3)
C8 N3 Cu1 N1 -9.8(4)
C12 N3 Cu1 O1 -27.5(2)
C8 N3 Cu1 O1 154.88(17)
C12 N3 Cu1 N2A 163.1(2)
C8 N3 Cu1 N2A -14.46(19)
C12 N3 Cu1 N2B -170.6(3)
C8 N3 Cu1 N2B 11.8(3)
C12 N3 Cu1 O1W 56.6(2)
C8 N3 Cu1 O1W -120.98(17)
C1 N1 Cu1 N3 -167.1(3)
C5 N1 Cu1 N3 5.7(4)
C1 N1 Cu1 O1 28.2(2)
C5 N1 Cu1 O1 -159.05(17)
C1 N1 Cu1 N2A -162.4(2)
C5 N1 Cu1 N2A 10.42(19)
C1 N1 Cu1 N2B 171.4(3)
C5 N1 Cu1 N2B -15.8(3)
C1 N1 Cu1 O1W -55.4(2)
C5 N1 Cu1 O1W 117.37(18)
C13 O1 Cu1 N3 -98.52(18)
C13 O1 Cu1 N1 77.55(18)
C13 O1 Cu1 N2A 1.0(6)
C13 O1 Cu1 N2B -8.5(4)
C13 O1 Cu1 O1W 167.90(18)
C6A N2A Cu1 N3 154.7(2)
C7A N2A Cu1 N3 27.2(2)
C6A N2A Cu1 N1 -24.0(2)
C7A N2A Cu1 N1 -151.6(2)
C6A N2A Cu1 O1 53.7(7)
C7A N2A Cu1 O1 -73.9(6)
C6A N2A Cu1 N2B 66.7(5)
C7A N2A Cu1 N2B -60.9(5)
C6A N2A Cu1 O1W -112.7(2)
C7A N2A Cu1 O1W 119.7(2)
